data_4075178
loop_
_publ_author_name
'Karshtedt, Dmitry'
'McBee, Jennifer L.'
'Bell, Alexis T.'
'Tilley, T. Don'

_publ_section_title
;
 Stoichiometric and Catalytic Arene Activations by Platinum Complexes
 Containing Bidentate Monoanionic Nitrogen-Based Ligands
;
_journal_issue 7
_journal_name_full Organometallics
_journal_page_first 1801
_journal_paper_doi 10.1021/om0600902
_journal_volume 25
_journal_year 2006
_chemical_formula_sum 'C15.5 H14 Cl3 N2 Pt'
_chemical_formula_weight 529.74
_space_group_IT_number 15
_symmetry_cell_setting monoclinic
_symmetry_Int_Tables_number 15
_symmetry_space_group_name_Hall '-C 2yc'
_symmetry_space_group_name_H-M 'C 1 2/c 1'
_cell_angle_alpha 90
_cell_angle_beta 101.447(1)
_cell_angle_gamma 90
_cell_formula_units_Z 8
_cell_length_a 20.614(3)
_cell_length_b 15.956(2)
_cell_length_c 9.241(1)
_cell_measurement_reflns_used 2804
_cell_measurement_temperature 138.2
_cell_measurement_theta_max 24.5
_cell_measurement_theta_min 2.5
_cell_volume 2979.1(7)
_computing_data_reduction SAINT
_computing_publication_material teXsan
_computing_structure_refinement teXsan
_computing_structure_solution SIR97
_diffrn_measured_fraction_theta_max 0.9764
_diffrn_measurement_device_type SMART
_diffrn_radiation_type 'Mo K\a'
_diffrn_radiation_wavelength 0.7107
_diffrn_reflns_av_R_equivalents 0.040
_diffrn_reflns_limit_h_max 24
_diffrn_reflns_limit_h_min 0
_diffrn_reflns_limit_k_max 18
_diffrn_reflns_limit_k_min 0
_diffrn_reflns_limit_l_max 10
_diffrn_reflns_limit_l_min -10
_diffrn_reflns_number 2571
_diffrn_reflns_theta_full 24.68
_diffrn_reflns_theta_max 24.68
_exptl_absorpt_coefficient_mu 9.913
_exptl_absorpt_correction_T_max 0.410
_exptl_absorpt_correction_T_min 0.184
_exptl_absorpt_correction_type empirical
_exptl_crystal_colour orange
_exptl_crystal_density_diffrn 2.362
_exptl_crystal_density_method 'not measured'
_exptl_crystal_description blocklike
_exptl_crystal_F_000 2000.00
_exptl_crystal_size_max 0.200
_exptl_crystal_size_mid 0.090
_exptl_crystal_size_min 0.090
_refine_diff_density_max 1.00
_refine_diff_density_min -1.51
_refine_ls_extinction_method none
_refine_ls_goodness_of_fit_ref 1.228
_refine_ls_hydrogen_treatment constr
_refine_ls_number_parameters 198
_refine_ls_number_reflns 1893
_refine_ls_R_factor_gt 0.0316
_refine_ls_shift/su_max 0.0049
_refine_ls_structure_factor_coef F
_refine_ls_weighting_details 'w = 1/[\s^2^(Fo) + 0.00022|Fo|^2^]'
_refine_ls_weighting_scheme calc
_refine_ls_wR_factor_ref 0.0371
_reflns_number_gt 1893
_reflns_number_total 2478
_reflns_threshold_expression F^2^>3.0\s(F^2^)
_cod_data_source_file om0600902si20060127_023204.cif
_cod_data_source_block Karshtedt's_N2PT
_cod_original_cell_volume 2979.2(6)
_cod_original_sg_symbol_H-M 'C 2/c      '
_cod_original_formula_sum 'C15.50 H14 Cl3 N2 Pt '
_cod_database_code 4075178

loop_
_symmetry_equiv_pos_as_xyz
x,y,z
-x,y,1/2-z
-x,-y,-z
x,-y,1/2+z
1/2+x,1/2+y,z
1/2-x,1/2+y,1/2-z
1/2-x,1/2-y,-z
1/2+x,1/2-y,1/2+z

loop_
_atom_site_label
_atom_site_type_symbol
_atom_site_fract_x
_atom_site_fract_y
_atom_site_fract_z
_atom_site_U_iso_or_equiv
_atom_site_adp_type
_atom_site_occupancy
_atom_site_calc_flag
_atom_site_refinement_flags
Pt1 Pt 0.19398(2) 0.22384(2) 0.20876(3) 0.01853(10) Uani 1.00 d .
Cl1 Cl 0.0806(1) 0.2240(1) 0.1481(3) 0.0314(6) Uani 1.00 d .
Cl2 Cl 0.0613(1) 0.0222(2) -0.1450(4) 0.075(1) Uani 1.00 d .
N1 N 0.2940(3) 0.2273(4) 0.2700(7) 0.017(2) Uani 1.00 d .
N2 N 0.2030(3) 0.3241(4) 0.3403(7) 0.019(2) Uani 1.00 d .
C1 C 0.1899(5) 0.0964(6) 0.1303(10) 0.027(3) Uani 1.00 d .
C2 C 0.1935(5) 0.1504(5) 0.0139(10) 0.029(3) Uani 1.00 d .
C3 C 0.3374(4) 0.1731(5) 0.2260(8) 0.022(2) Uani 1.00 d .
C4 C 0.4048(4) 0.1821(6) 0.2744(9) 0.028(3) Uani 1.00 d .
C5 C 0.4284(4) 0.2460(6) 0.369(1) 0.030(3) Uani 1.00 d .
C6 C 0.3864(4) 0.2994(5) 0.4149(10) 0.028(3) Uani 1.00 d .
C7 C 0.3175(4) 0.2903(5) 0.3651(9) 0.020(2) Uani 1.00 d .
C8 C 0.2688(4) 0.3437(5) 0.4066(8) 0.021(2) Uani 1.00 d .
C9 C 0.2724(4) 0.4131(5) 0.4956(9) 0.024(2) Uani 1.00 d .
C10 C 0.2061(4) 0.4402(5) 0.4887(9) 0.021(2) Uani 1.00 d .
C11 C 0.1784(4) 0.5076(5) 0.5557(9) 0.028(3) Uani 1.00 d .
C12 C 0.1116(4) 0.5191(6) 0.5214(9) 0.032(3) Uani 1.00 d .
C13 C 0.0707(4) 0.4639(6) 0.4231(10) 0.030(3) Uani 1.00 d .
C14 C 0.0955(4) 0.3964(5) 0.3601(9) 0.024(2) Uani 1.00 d .
C15 C 0.1640(4) 0.3851(5) 0.3923(8) 0.021(2) Uani 1.00 d .
C16 C 0.0000 -0.0400(9) -0.2500 0.052(5) Uani 1.00 d S
H1 H 0.144(4) 0.071(5) 0.146(8) 0.0319 Uiso 1.00 calc .
H2 H 0.232(4) 0.076(5) 0.182(9) 0.0319 Uiso 1.00 calc .
H3 H 0.153(4) 0.162(5) -0.050(9) 0.0351 Uiso 1.00 calc .
H4 H 0.240(4) 0.173(5) -0.024(8) 0.0351 Uiso 1.00 calc .
H5 H 0.3210 0.1284 0.1611 0.0270 Uiso 1.00 calc .
H6 H 0.4345 0.1443 0.2421 0.0336 Uiso 1.00 calc .
H7 H 0.4748 0.2524 0.4032 0.0355 Uiso 1.00 calc .
H8 H 0.4031 0.3435 0.4808 0.0337 Uiso 1.00 calc .
H9 H 0.3114 0.4381 0.5508 0.0285 Uiso 1.00 calc .
H10 H 0.2058 0.5440 0.6230 0.0337 Uiso 1.00 calc .
H11 H 0.0922 0.5646 0.5639 0.0383 Uiso 1.00 calc .
H12 H 0.0244 0.4740 0.4000 0.0356 Uiso 1.00 calc .
H13 H 0.0672 0.3588 0.2971 0.0291 Uiso 1.00 calc .

loop_
_atom_site_aniso_label
_atom_site_aniso_U_11
_atom_site_aniso_U_22
_atom_site_aniso_U_33
_atom_site_aniso_U_12
_atom_site_aniso_U_13
_atom_site_aniso_U_23
Pt1 0.0207(2) 0.0184(2) 0.0167(2) -0.0016(2) 0.0044(1) 0.0000(2)
Cl1 0.023(1) 0.031(1) 0.039(1) -0.004(1) 0.0029(9) -0.006(1)
Cl2 0.054(2) 0.062(2) 0.090(2) -0.010(2) -0.033(2) -0.001(2)
N1 0.016(3) 0.020(4) 0.015(4) -0.005(3) 0.002(3) 0.005(3)
N2 0.020(4) 0.021(4) 0.016(4) 0.001(3) -0.001(3) -0.002(3)
C1 0.027(5) 0.032(5) 0.022(5) -0.012(4) 0.008(4) -0.008(4)
C2 0.040(6) 0.023(5) 0.024(5) -0.006(4) 0.005(4) -0.008(4)
C3 0.029(5) 0.019(4) 0.021(4) 0.002(4) 0.006(4) -0.003(4)
C4 0.028(5) 0.029(5) 0.026(5) 0.009(4) 0.005(4) 0.007(4)
C5 0.016(5) 0.044(6) 0.029(5) -0.002(4) 0.004(4) -0.000(4)
C6 0.026(5) 0.029(5) 0.027(5) -0.010(4) 0.001(4) -0.001(4)
C7 0.025(5) 0.022(5) 0.014(4) -0.004(4) 0.004(3) 0.003(3)
C8 0.033(5) 0.022(5) 0.009(4) 0.005(4) 0.005(3) 0.006(3)
C9 0.029(5) 0.023(5) 0.017(5) -0.007(4) -0.001(4) 0.006(4)
C10 0.033(5) 0.017(4) 0.016(5) -0.006(4) 0.011(4) -0.003(3)
C11 0.045(6) 0.023(5) 0.019(5) -0.005(4) 0.015(4) 0.002(4)
C12 0.044(6) 0.029(5) 0.025(5) 0.008(4) 0.013(4) 0.009(4)
C13 0.028(5) 0.032(5) 0.032(5) 0.005(4) 0.015(4) 0.005(4)
C14 0.024(5) 0.033(5) 0.018(5) -0.002(4) 0.009(4) -0.003(4)
C15 0.025(5) 0.024(5) 0.018(5) 0.006(4) 0.010(4) 0.005(4)
C16 0.031(8) 0.030(8) 0.08(1) 0.0000 -0.019(8) 0.0000

loop_
_atom_type_symbol
_atom_type_description
_atom_type_scat_dispersion_real
_atom_type_scat_dispersion_imag
_atom_type_scat_source
Pt Pt -1.703 8.390
;International Tables for Crystallography
(1992, Vol. C, Tables 4.2.6.8 and 6.1.1.1)
;
Cl Cl 0.148 0.159
;International Tables for Crystallography
(1992, Vol. C, Tables 4.2.6.8 and 6.1.1.1)
;
N N 0.006 0.003
;International Tables for Crystallography
(1992, Vol. C, Tables 4.2.6.8 and 6.1.1.1)
;
C C 0.003 0.002
;International Tables for Crystallography
(1992, Vol. C, Tables 4.2.6.8 and 6.1.1.1)
;
H H 0.000 0.000
;International Tables for Crystallography
(1992, Vol. C, Table 6.1.1.2)
;

loop_
_geom_angle_atom_site_label_1
_geom_angle_atom_site_label_2
_geom_angle_atom_site_label_3
_geom_angle
_geom_angle_site_symmetry_2
_geom_angle_site_symmetry_3
_geom_angle_publ_flag
CL1 PT1 N1 177.4(2) . . ?
CL1 PT1 N2 96.6(2) . . ?
CL1 PT1 C1 87.0(3) . . ?
CL1 PT1 C2 87.7(3) . . ?
N1 PT1 N2 80.9(2) . . ?
N1 PT1 C1 95.2(3) . . ?
N1 PT1 C2 94.8(3) . . ?
N2 PT1 C1 162.6(3) . . ?
N2 PT1 C2 158.9(3) . . ?
C1 PT1 C2 37.8(3) . . ?
PT1 N1 C3 126.2(5) . . ?
PT1 N1 C7 114.4(5) . . ?
C3 N1 C7 119.5(7) . . ?
PT1 N2 C8 114.1(5) . . ?
PT1 N2 C15 140.7(5) . . ?
C8 N2 C15 105.3(6) . . ?
PT1 C1 C2 70.8(5) . . ?
PT1 C2 C1 71.5(5) . . ?
N1 C3 C4 121.0(8) . . ?
C3 C4 C5 119.5(8) . . ?
C4 C5 C6 120.3(8) . . ?
C5 C6 C7 120.2(8) . . ?
N1 C7 C6 119.5(8) . . ?
N1 C7 C8 115.8(7) . . ?
C6 C7 C8 124.6(8) . . ?
N2 C8 C7 114.8(7) . . ?
N2 C8 C9 111.9(7) . . ?
C7 C8 C9 133.2(8) . . ?
C8 C9 C10 106.2(7) . . ?
C9 C10 C11 132.6(8) . . ?
C9 C10 C15 107.6(7) . . ?
C11 C10 C15 119.7(8) . . ?
C10 C11 C12 118.4(8) . . ?
C11 C12 C13 120.7(8) . . ?
C12 C13 C14 122.4(8) . . ?
C13 C14 C15 117.2(8) . . ?
N2 C15 C10 109.0(7) . . ?
N2 C15 C14 129.7(7) . . ?
C10 C15 C14 121.4(7) . . ?
CL2 C16 CL2 110.6(8) 1_555 2_554 ?
PT1 C1 H1 107(4) . . no
PT1 C1 H2 100(5) . . no
C2 C1 H1 121(4) . . no
C2 C1 H2 113(4) . . no
H1 C1 H2 123(6) . . no
PT1 C2 H3 105(5) . . no
PT1 C2 H4 103(3) . . no
C1 C2 H3 115(5) . . no
C1 C2 H4 127(3) . . no
H3 C2 H4 116(6) . . no
N1 C3 H5 119.488 . . no
C4 C3 H5 119.487 . . no
C3 C4 H6 120.260 . . no
C5 C4 H6 120.261 . . no
C4 C5 H7 119.868 . . no
C6 C5 H7 119.869 . . no
C5 C6 H8 119.882 . . no
C7 C6 H8 119.884 . . no
C8 C9 H9 126.878 . . no
C10 C9 H9 126.878 . . no
C10 C11 H10 120.780 . . no
C12 C11 H10 120.778 . . no
C11 C12 H11 119.636 . . no
C13 C12 H11 119.636 . . no
C12 C13 H12 118.779 . . no
C14 C13 H12 118.777 . . no
C13 C14 H13 121.392 . . no
C15 C14 H13 121.392 . . no

loop_
_geom_bond_atom_site_label_1
_geom_bond_atom_site_label_2
_geom_bond_distance
_geom_bond_publ_flag
PT1 CL1 2.292(2) yes
PT1 N1 2.028(6) yes
PT1 N2 1.995(6) yes
PT1 C1 2.156(9) yes
PT1 C2 2.146(9) yes
CL2 C16 1.743(8) yes
N1 C3 1.363(10) yes
N1 C7 1.36(1) yes
N2 C8 1.408(9) yes
N2 C15 1.406(9) yes
C1 C2 1.39(1) yes
C3 C4 1.38(1) yes
C4 C5 1.37(1) yes
C5 C6 1.34(1) yes
C6 C7 1.41(1) yes
C7 C8 1.43(1) yes
C8 C9 1.37(1) yes
C9 C10 1.42(1) yes
C10 C11 1.42(1) yes
C10 C15 1.42(1) yes
C11 C12 1.36(1) yes
C12 C13 1.42(1) yes
C13 C14 1.37(1) yes
C14 C15 1.40(1) yes
C1 H1 1.07(8) no
C1 H2 0.96(8) no
C2 H3 0.95(8) no
C2 H4 1.14(8) no
C3 H5 0.950 no
C4 H6 0.950 no
C5 H7 0.950 no
C6 H8 0.950 no
C9 H9 0.950 no
C11 H10 0.950 no
C12 H11 0.950 no
C13 H12 0.950 no
C14 H13 0.950 no

loop_
_geom_contact_atom_site_label_1
_geom_contact_atom_site_label_2
_geom_contact_distance
_geom_contact_site_symmetry_2
PT1 C9 3.459(8) 7_556
CL1 C16 3.59(1) 3_555
CL2 CL2 2.866(5) 2_554
CL2 C2 3.489(10) .
CL2 C1 3.495(9) .
N1 C2 3.32(1) 7_555
N1 C10 3.481(10) 7_556
N1 C15 3.554(10) 7_556
N1 C9 3.573(10) 7_556
N2 C7 3.373(10) 7_556
N2 C8 3.526(10) 7_556
C1 C9 3.30(1) 6_545
C1 C9 3.39(1) 7_556
C1 C10 3.60(1) 6_545
C2 C3 3.56(1) 7_555
C2 C7 3.59(1) 7_555
C3 C10 3.46(1) 7_556
C3 C11 3.57(1) 7_556
C4 C13 3.60(1) 7_556
C5 C14 3.48(1) 7_556
C7 C15 3.56(1) 7_556
C12 C14 3.48(1) 4_565

loop_
_geom_torsion_atom_site_label_1
_geom_torsion_atom_site_label_2
_geom_torsion_atom_site_label_3
_geom_torsion_atom_site_label_4
_geom_torsion
_geom_torsion_site_symmetry_1
_geom_torsion_site_symmetry_2
_geom_torsion_site_symmetry_3
_geom_torsion_site_symmetry_4
_geom_torsion_publ_flag
PT1 N1 C3 C4 179.5(6) 1_555 1_555 1_555 1_555 yes
PT1 N1 C7 C6 -179.6(6) 1_555 1_555 1_555 1_555 yes
PT1 N1 C7 C8 -0.0(8) 1_555 1_555 1_555 1_555 yes
PT1 N2 C8 C7 1.8(8) 1_555 1_555 1_555 1_555 yes
PT1 N2 C8 C9 179.8(5) 1_555 1_555 1_555 1_555 yes
PT1 N2 C15 C10 179.8(6) 1_555 1_555 1_555 1_555 yes
PT1 N2 C15 C14 -1(1) 1_555 1_555 1_555 1_555 yes
CL1 PT1 N1 C3 165(3) 1_555 1_555 1_555 1_555 yes
CL1 PT1 N1 C7 -14(4) 1_555 1_555 1_555 1_555 yes
CL1 PT1 N2 C8 177.9(5) 1_555 1_555 1_555 1_555 yes
CL1 PT1 N2 C15 -2.0(8) 1_555 1_555 1_555 1_555 yes
CL1 PT1 C1 C2 90.1(6) 1_555 1_555 1_555 1_555 yes
CL1 PT1 C2 C1 -88.1(5) 1_555 1_555 1_555 1_555 yes
N1 PT1 N2 C8 -1.4(5) 1_555 1_555 1_555 1_555 yes
N1 PT1 N2 C15 178.6(8) 1_555 1_555 1_555 1_555 yes
N1 PT1 C1 C2 -91.3(6) 1_555 1_555 1_555 1_555 yes
N1 PT1 C2 C1 92.2(6) 1_555 1_555 1_555 1_555 yes
N1 C3 C4 C5 0(1) 1_555 1_555 1_555 1_555 yes
N1 C7 C6 C5 0(1) 1_555 1_555 1_555 1_555 yes
N1 C7 C8 N2 -1.2(10) 1_555 1_555 1_555 1_555 yes
N1 C7 C8 C9 -178.7(8) 1_555 1_555 1_555 1_555 yes
N2 PT1 N1 C3 -179.9(7) 1_555 1_555 1_555 1_555 yes
N2 PT1 N1 C7 0.8(5) 1_555 1_555 1_555 1_555 yes
N2 PT1 C1 C2 -167.2(8) 1_555 1_555 1_555 1_555 yes
N2 PT1 C2 C1 169.4(7) 1_555 1_555 1_555 1_555 yes
N2 C8 C7 C6 178.4(7) 1_555 1_555 1_555 1_555 yes
N2 C8 C9 C10 0.4(9) 1_555 1_555 1_555 1_555 yes
N2 C15 C10 C9 0.4(9) 1_555 1_555 1_555 1_555 yes
N2 C15 C10 C11 179.9(7) 1_555 1_555 1_555 1_555 yes
N2 C15 C14 C13 -177.6(8) 1_555 1_555 1_555 1_555 yes
C1 PT1 N1 C3 17.2(6) 1_555 1_555 1_555 1_555 yes
C1 PT1 N1 C7 -162.1(5) 1_555 1_555 1_555 1_555 yes
C1 PT1 N2 C8 76(1) 1_555 1_555 1_555 1_555 yes
C1 PT1 N2 C15 -103(1) 1_555 1_555 1_555 1_555 yes
C2 PT1 N1 C3 -20.7(7) 1_555 1_555 1_555 1_555 yes
C2 PT1 N1 C7 160.0(5) 1_555 1_555 1_555 1_555 yes
C2 PT1 N2 C8 -81(1) 1_555 1_555 1_555 1_555 yes
C2 PT1 N2 C15 98(1) 1_555 1_555 1_555 1_555 yes
C3 N1 C7 C6 1(1) 1_555 1_555 1_555 1_555 yes
C3 N1 C7 C8 -179.4(7) 1_555 1_555 1_555 1_555 yes
C3 C4 C5 C6 0(1) 1_555 1_555 1_555 1_555 yes
C4 C3 N1 C7 -1(1) 1_555 1_555 1_555 1_555 yes
C4 C5 C6 C7 0(1) 1_555 1_555 1_555 1_555 yes
C5 C6 C7 C8 -179.9(8) 1_555 1_555 1_555 1_555 yes
C6 C7 C8 C9 0(1) 1_555 1_555 1_555 1_555 yes
C7 C8 N2 C15 -178.2(7) 1_555 1_555 1_555 1_555 yes
C7 C8 C9 C10 178.0(8) 1_555 1_555 1_555 1_555 yes
C8 N2 C15 C10 -0.2(8) 1_555 1_555 1_555 1_555 yes
C8 N2 C15 C14 178.8(8) 1_555 1_555 1_555 1_555 yes
C8 C9 C10 C11 -179.9(8) 1_555 1_555 1_555 1_555 yes
C8 C9 C10 C15 -0.5(9) 1_555 1_555 1_555 1_555 yes
C9 C8 N2 C15 -0.2(8) 1_555 1_555 1_555 1_555 yes
C9 C10 C11 C12 177.3(9) 1_555 1_555 1_555 1_555 yes
C9 C10 C15 C14 -178.7(7) 1_555 1_555 1_555 1_555 yes
C10 C11 C12 C13 1(1) 1_555 1_555 1_555 1_555 yes
C10 C15 C14 C13 1(1) 1_555 1_555 1_555 1_555 yes
C11 C10 C15 C14 0(1) 1_555 1_555 1_555 1_555 yes
C11 C12 C13 C14 1(1) 1_555 1_555 1_555 1_555 yes
C12 C11 C10 C15 -2(1) 1_555 1_555 1_555 1_555 yes
C12 C13 C14 C15 -2(1) 1_555 1_555 1_555 1_555 yes
